data_7218531
loop_
_publ_author_name
'Wu, Zu-Yan'
'Wu, Yang'
'Chen, Guo-Dong'
'Hu, Dan'
'Li, Xiao-Xia'
'Sun, Xiang'
'Guo, Liang-Dong'
'Li, Yan'
'Yao, Xin-Sheng'
'Gao, Hao'

_publ_section_title
;
 Xylariterpenoids A--D, four new sesquiterpenoids from the Xylariaceae
 fungus
;
_journal_name_full 'RSC Adv.'
_journal_paper_doi 10.1039/C4RA10365C
_journal_year 2014
_chemical_absolute_configuration rm
_chemical_formula_moiety 'C15 H24 O2'
_chemical_formula_sum 'C15 H24 O2'
_chemical_formula_weight 236.34
_chemical_name_systematic
;
 ? 
;
_space_group_crystal_system orthorhombic
_space_group_IT_number 19
_space_group_name_Hall 'P 2ac 2ab'
_space_group_name_H-M_alt 'P 21 21 21'
_symmetry_space_group_name_Hall 'P 2ac 2ab'
_symmetry_space_group_name_H-M 'P 21 21 21'
_atom_sites_solution_hydrogens geom
_atom_sites_solution_primary direct
_atom_sites_solution_secondary difmap
_audit_creation_date 2014-09-06
_audit_creation_method
;
Olex2 1.2
(compiled 2014.08.28 svn.r2986 for OlexSys, GUI svn.r4874)
;
_cell_angle_alpha 90.00
_cell_angle_beta 90.00
_cell_angle_gamma 90.00
_cell_formula_units_Z 4
_cell_length_a 6.5259(3)
_cell_length_b 13.1402(5)
_cell_length_c 15.6863(7)
_cell_measurement_reflns_used 3277
_cell_measurement_temperature 173.00(10)
_cell_measurement_theta_max 62.4690
_cell_measurement_theta_min 4.3850
_cell_volume 1345.13(10)
_computing_cell_refinement
;
CrysAlisPro, Agilent Technologies,
Version 1.171.36.24 (release 03-12-2012 CrysAlis171 .NET)
(compiled Dec  3 2012,18:21:49)
;
_computing_data_collection
;
CrysAlisPro, Agilent Technologies,
Version 1.171.36.24 (release 03-12-2012 CrysAlis171 .NET)
(compiled Dec  3 2012,18:21:49)
;
_computing_data_reduction
;
CrysAlisPro, Agilent Technologies,
Version 1.171.36.24 (release 03-12-2012 CrysAlis171 .NET)
(compiled Dec  3 2012,18:21:49)
;
_computing_molecular_graphics 'Olex2 (Dolomanov et al., 2009)'
_computing_publication_material 'Olex2 (Dolomanov et al., 2009)'
_computing_structure_refinement 'ShelXL (Sheldrick, 2008)'
_computing_structure_solution 'SHELXS-97 (Sheldrick, 1990)'
_diffrn_ambient_temperature 173.00(10)
_diffrn_detector_area_resol_mean 16.0288
_diffrn_measured_fraction_theta_full 0.996
_diffrn_measured_fraction_theta_max 0.997
_diffrn_measurement_details
;
  1 omega  -43.00   -6.00   1.0000    1.0000
omega____ theta____ kappa____ phi______ frames
    -      -33.1184  -77.0000 -150.0000 37

  2 omega   13.00   92.00   1.0000    1.0000
omega____ theta____ kappa____ phi______ frames
    -       33.1184   38.0000  150.0000 79

  3 omega   15.00  100.00   1.0000    1.0000
omega____ theta____ kappa____ phi______ frames
    -       33.1184   57.0000   30.0000 85

  4 omega   22.00   49.00   1.0000    1.0000
omega____ theta____ kappa____ phi______ frames
    -       90.5000  -94.0000 -180.0000 27

  5 omega   24.00   53.00   1.0000    1.0000
omega____ theta____ kappa____ phi______ frames
    -       90.5000  -30.0000 -120.0000 29

  6 omega   36.00  127.00   1.0000    1.0000
omega____ theta____ kappa____ phi______ frames
    -       90.5000  178.0000 -180.0000 91

  7 omega   44.00  117.00   1.0000    1.0000
omega____ theta____ kappa____ phi______ frames
    -       90.5000  -90.0000  129.6318 73

  8 omega   48.00   79.00   1.0000    1.0000
omega____ theta____ kappa____ phi______ frames
    -       90.5000  -94.0000   30.0000 31

  9 omega  111.00  159.00   1.0000    1.0000
omega____ theta____ kappa____ phi______ frames
    -       90.5000   30.0000   90.0000 48

 10 omega   21.00   80.00   1.0000    1.0000
omega____ theta____ kappa____ phi______ frames
    -       90.5000 -111.0000   30.0000 59

 11 omega   31.00   65.00   1.0000    1.0000
omega____ theta____ kappa____ phi______ frames
    -       90.5000  -91.0000   41.3662 34

 12 omega   80.00  106.00   1.0000    1.0000
omega____ theta____ kappa____ phi______ frames
    -       90.5000  -91.0000   41.3662 26

 13 omega   70.00  105.00   1.0000    1.0000
omega____ theta____ kappa____ phi______ frames
    -       90.5000   61.0000 -150.0000 35

 14 omega   69.00  138.00   1.0000    1.0000
omega____ theta____ kappa____ phi______ frames
    -       90.5000   61.0000  -60.0000 69

 15 omega   18.00   43.00   1.0000    1.0000
omega____ theta____ kappa____ phi______ frames
    -       90.5000  -30.0000  -60.0000 25

 16 omega   95.00  121.00   1.0000    1.0000
omega____ theta____ kappa____ phi______ frames
    -       90.5000  178.0000    0.0000 26

 17 omega -109.00  -57.00   1.0000    1.0000
omega____ theta____ kappa____ phi______ frames
    -      -33.1184 -178.0000   90.0000 52

 18 omega   13.00  102.00   1.0000    1.0000
omega____ theta____ kappa____ phi______ frames
    -       33.1184   57.0000  -60.0000 89

 19 omega  -39.00   59.00   1.0000    1.0000
omega____ theta____ kappa____ phi______ frames
    -       33.1184  -38.0000  -30.0000 98

 20 omega   60.00  161.00   1.0000    1.0000
omega____ theta____ kappa____ phi______ frames
    -       90.5000   77.0000   90.0000 101

 21 omega   67.00  162.00   1.0000    1.0000
omega____ theta____ kappa____ phi______ frames
    -       90.5000   45.0000 -180.0000 95

 22 omega   18.00   69.00   1.0000    1.0000
omega____ theta____ kappa____ phi______ frames
    -       90.5000  -30.0000  120.0000 51

 23 omega   60.00  161.00   1.0000    1.0000
omega____ theta____ kappa____ phi______ frames
    -       90.5000   77.0000 -120.0000 101

 24 omega   19.00   83.00   1.0000    1.0000
omega____ theta____ kappa____ phi______ frames
    -       90.5000  -94.0000  -90.0000 64

 25 omega   60.00  161.00   1.0000    1.0000
omega____ theta____ kappa____ phi______ frames
    -       90.5000   77.0000  -30.0000 101

 26 omega   69.00  147.00   1.0000    1.0000
omega____ theta____ kappa____ phi______ frames
    -       90.5000   61.0000   60.0000 78

 27 omega   67.00  162.00   1.0000    1.0000
omega____ theta____ kappa____ phi______ frames
    -       90.5000   45.0000   30.0000 95
;
_diffrn_measurement_device_type 'Xcalibur, Sapphire3, Gemini ultra'
_diffrn_measurement_method '\w scans'
_diffrn_orient_matrix_UB_11 -0.0325550000
_diffrn_orient_matrix_UB_12 -0.0264739000
_diffrn_orient_matrix_UB_13 0.0947050000
_diffrn_orient_matrix_UB_21 0.0035569000
_diffrn_orient_matrix_UB_22 -0.1141223000
_diffrn_orient_matrix_UB_23 -0.0222685000
_diffrn_orient_matrix_UB_31 0.2338770000
_diffrn_orient_matrix_UB_32 -0.0019389000
_diffrn_orient_matrix_UB_33 0.0135982000
_diffrn_radiation_monochromator mirror
_diffrn_radiation_type CuK\a
_diffrn_radiation_wavelength 1.54184
_diffrn_reflns_av_R_equivalents 0.0555
_diffrn_reflns_av_unetI/netI 0.0330
_diffrn_reflns_limit_h_max 7
_diffrn_reflns_limit_h_min -6
_diffrn_reflns_limit_k_max 15
_diffrn_reflns_limit_k_min -15
_diffrn_reflns_limit_l_max 18
_diffrn_reflns_limit_l_min -18
_diffrn_reflns_number 10952
_diffrn_reflns_theta_full 62.93
_diffrn_reflns_theta_max 62.93
_diffrn_reflns_theta_min 4.39
_diffrn_source 'Enhance Ultra (Cu) X-ray Source'
_exptl_absorpt_coefficient_mu 0.586
_exptl_absorpt_correction_T_max 1.00000
_exptl_absorpt_correction_T_min 0.93252
_exptl_absorpt_correction_type multi-scan
_exptl_absorpt_process_details
;
CrysAlisPro, Agilent Technologies,
Version 1.171.36.24 (release 03-12-2012 CrysAlis171 .NET)
(compiled Dec  3 2012,18:21:49)
Empirical absorption correction using spherical harmonics,
 implemented in SCALE3 ABSPACK scaling algorithm.
;
_exptl_crystal_colour 'clear light yellow'
_exptl_crystal_colour_lustre clear
_exptl_crystal_colour_modifier light
_exptl_crystal_colour_primary yellow
_exptl_crystal_density_diffrn 1.167
_exptl_crystal_density_method 'not measured'
_exptl_crystal_description
;
;
_exptl_crystal_F_000 520
_exptl_crystal_size_max 0.25
_exptl_crystal_size_mid 0.2
_exptl_crystal_size_min 0.18
_refine_diff_density_max 0.109
_refine_diff_density_min -0.125
_refine_diff_density_rms 0.030
_refine_ls_abs_structure_details 'Flack H D (1983), Acta Cryst. A39, 876-881'
_refine_ls_abs_structure_Flack -0.1(3)
_refine_ls_extinction_method none
_refine_ls_goodness_of_fit_ref 1.079
_refine_ls_hydrogen_treatment mixed
_refine_ls_matrix_type full
_refine_ls_number_parameters 166
_refine_ls_number_reflns 2157
_refine_ls_number_restraints 0
_refine_ls_restrained_S_all 1.079
_refine_ls_R_factor_all 0.0426
_refine_ls_R_factor_gt 0.0363
_refine_ls_shift/su_max 0.001
_refine_ls_shift/su_mean 0.000
_refine_ls_structure_factor_coef Fsqd
_refine_ls_weighting_details 'calc w=1/[\s^2^(Fo^2^)+(0.0454P)^2^+0.0727P] where P=(Fo^2^+2Fc^2^)/3'
_refine_ls_weighting_scheme calc
_refine_ls_wR_factor_gt 0.0853
_refine_ls_wR_factor_ref 0.0909
_reflns_number_gt 1950
_reflns_number_total 2157
_reflns_threshold_expression >2sigma(I)
_cod_data_source_file c4ra10365c2.cif
_cod_data_source_block chenguodong_63-19-7-3w2f-1-2
_cod_original_cell_volume 1345.12(10)
_cod_database_code 7218531
_chemical_oxdiff_formula CHON
_reflns_odcompleteness_completeness 97.59
_reflns_odcompleteness_iscentric 1
_reflns_odcompleteness_theta 63.60
_olex2_refinement_description
;
1. Fixed Uiso
 At 1.2 times of:
  All C(H) groups, All C(H,H) groups
 At 1.5 times of:
  All C(H,H,H) groups, All O(H) groups
2.a Ternary CH refined with riding coordinates:
 C10(H10)
2.b Secondary CH2 refined with riding coordinates:
 C4(H4A,H4B), C9(H9A,H9B), C15(H15A,H15B), C1(H1A,H1B), C5(H5A,H5B), C8(H8A,H8B)
2.c Aromatic/amide H refined with riding coordinates:
 C2(H2A)
2.d Idealised Me refined as rotating group:
 C13(H13A,H13B,H13C), C12(H12A,H12B,H12C)
2.e Idealised tetrahedral OH refined as rotating group:
 O1(H1), O2(H2)
;
_olex2_submission_special_instructions 'No special instructions were received'

loop_
_space_group_symop_id
_space_group_symop_operation_xyz
1 'x, y, z'
2 '-x+1/2, -y, z+1/2'
3 'x+1/2, -y+1/2, -z'
4 '-x, y+1/2, -z+1/2'

loop_
_atom_site_label
_atom_site_type_symbol
_atom_site_fract_x
_atom_site_fract_y
_atom_site_fract_z
_atom_site_U_iso_or_equiv
_atom_site_adp_type
_atom_site_occupancy
_atom_site_calc_flag
_atom_site_refinement_flags_posn
O1 O -0.1805(2) -0.22687(10) -0.39305(8) 0.0453(4) Uani 1 d .
H1 H -0.1097 -0.2673 -0.4199 0.068 Uiso 1 calc GR
O2 O -0.5637(3) -0.64462(9) 0.01729(9) 0.0435(4) Uani 1 d .
H2 H -0.6299 -0.6682 -0.0225 0.065 Uiso 1 calc GR
C6 C -0.4470(3) -0.34667(13) -0.19813(11) 0.0273(4) Uani 1 d .
C10 C -0.2042(3) -0.26237(13) -0.30680(11) 0.0337(4) Uani 1 d .
H10 H -0.0990 -0.3140 -0.2961 0.040 Uiso 1 calc R
C11 C -0.4169(3) -0.31277(13) -0.29425(11) 0.0325(4) Uani 1 d .
C2 C -0.6999(3) -0.44357(13) -0.10479(12) 0.0330(4) Uani 1 d .
H2A H -0.8342 -0.4550 -0.0874 0.040 Uiso 1 calc R
C3 C -0.5520(3) -0.48173(13) -0.05701(11) 0.0327(4) Uani 1 d .
C4 C -0.3305(3) -0.46851(14) -0.08104(12) 0.0342(4) Uani 1 d .
H4A H -0.2580 -0.5320 -0.0715 0.041 Uiso 1 calc R
H4B H -0.2691 -0.4170 -0.0448 0.041 Uiso 1 calc R
C7 C -0.3977(3) -0.25589(13) -0.14017(12) 0.0344(4) Uani 1 d .
C9 C -0.1663(4) -0.17400(14) -0.24660(13) 0.0451(5) Uani 1 d .
H9A H -0.2635 -0.1199 -0.2583 0.054 Uiso 1 calc R
H9B H -0.0293 -0.1474 -0.2555 0.054 Uiso 1 calc R
C15 C -0.6003(3) -0.53842(14) 0.02334(12) 0.0389(5) Uani 1 d .
H15A H -0.5180 -0.5108 0.0693 0.047 Uiso 1 calc R
H15B H -0.7432 -0.5274 0.0377 0.047 Uiso 1 calc R
C1 C -0.6684(3) -0.38333(14) -0.18475(12) 0.0335(4) Uani 1 d .
H1A H -0.7582 -0.3245 -0.1835 0.040 Uiso 1 calc R
H1B H -0.7082 -0.4249 -0.2331 0.040 Uiso 1 calc R
C5 C -0.3068(3) -0.43720(13) -0.17409(11) 0.0298(4) Uani 1 d .
H5A H -0.3394 -0.4948 -0.2103 0.036 Uiso 1 calc R
H5B H -0.1652 -0.4186 -0.1846 0.036 Uiso 1 calc R
C8 C -0.1893(3) -0.20901(15) -0.15461(13) 0.0437(5) Uani 1 d .
H8A H -0.0837 -0.2586 -0.1415 0.052 Uiso 1 calc R
H8B H -0.1716 -0.1514 -0.1167 0.052 Uiso 1 calc R
C13 C -0.4243(4) -0.40370(17) -0.35532(12) 0.0478(5) Uani 1 d .
H13A H -0.3044 -0.4450 -0.3473 0.072 Uiso 1 calc GR
H13B H -0.4285 -0.3796 -0.4131 0.072 Uiso 1 calc GR
H13C H -0.5445 -0.4435 -0.3439 0.072 Uiso 1 calc GR
C12 C -0.5875(3) -0.23714(18) -0.31822(15) 0.0525(6) Uani 1 d .
H12A H -0.7137 -0.2734 -0.3265 0.079 Uiso 1 calc GR
H12B H -0.5511 -0.2025 -0.3699 0.079 Uiso 1 calc GR
H12C H -0.6041 -0.1884 -0.2732 0.079 Uiso 1 calc GR
C14 C -0.5218(4) -0.21793(16) -0.08228(15) 0.0473(6) Uani 1 d .
H14A H -0.659(4) -0.2455(15) -0.0658(13) 0.048(6) Uiso 1 d .
H14B H -0.485(4) -0.1581(18) -0.0479(16) 0.065(7) Uiso 1 d .

loop_
_atom_site_aniso_label
_atom_site_aniso_U_11
_atom_site_aniso_U_22
_atom_site_aniso_U_33
_atom_site_aniso_U_23
_atom_site_aniso_U_13
_atom_site_aniso_U_12
O1 0.0461(8) 0.0445(7) 0.0452(8) 0.0124(6) 0.0147(7) 0.0116(7)
O2 0.0577(10) 0.0362(7) 0.0367(7) 0.0028(6) -0.0060(7) -0.0009(7)
C6 0.0221(9) 0.0279(8) 0.0320(9) -0.0017(7) -0.0021(8) -0.0005(8)
C10 0.0329(10) 0.0322(9) 0.0362(10) 0.0052(8) 0.0057(9) 0.0047(9)
C11 0.0278(10) 0.0376(9) 0.0322(9) 0.0035(8) -0.0019(9) 0.0009(8)
C2 0.0231(9) 0.0343(9) 0.0417(11) 0.0005(8) 0.0042(9) -0.0016(8)
C3 0.0323(10) 0.0328(9) 0.0332(10) -0.0026(8) 0.0023(9) -0.0006(8)
C4 0.0294(10) 0.0366(9) 0.0367(10) 0.0011(8) -0.0044(9) 0.0004(8)
C7 0.0335(11) 0.0291(9) 0.0406(10) -0.0038(8) 0.0032(9) 0.0002(8)
C9 0.0399(12) 0.0330(10) 0.0625(14) -0.0047(10) 0.0159(11) -0.0076(9)
C15 0.0440(12) 0.0376(10) 0.0352(10) -0.0002(8) 0.0029(10) 0.0004(9)
C1 0.0249(10) 0.0362(9) 0.0392(10) 0.0021(8) -0.0017(9) 0.0005(8)
C5 0.0242(9) 0.0314(9) 0.0338(10) 0.0000(7) 0.0008(9) -0.0003(8)
C8 0.0403(12) 0.0384(10) 0.0525(13) -0.0171(9) 0.0079(10) -0.0117(10)
C13 0.0514(13) 0.0608(13) 0.0312(10) -0.0042(10) -0.0011(10) -0.0152(12)
C12 0.0337(11) 0.0677(14) 0.0561(13) 0.0279(11) 0.0025(11) 0.0094(12)
C14 0.0510(14) 0.0365(11) 0.0544(13) -0.0125(10) 0.0169(11) -0.0019(10)

loop_
_atom_type_symbol
_atom_type_description
_atom_type_scat_dispersion_real
_atom_type_scat_dispersion_imag
_atom_type_scat_source
C C 0.0181 0.0091 'International Tables Vol C Tables 4.2.6.8 and 6.1.1.4'
H H 0.0000 0.0000 'International Tables Vol C Tables 4.2.6.8 and 6.1.1.4'
O O 0.0492 0.0322 'International Tables Vol C Tables 4.2.6.8 and 6.1.1.4'

loop_
_geom_angle_atom_site_label_1
_geom_angle_atom_site_label_2
_geom_angle_atom_site_label_3
_geom_angle
C7 C6 C11 108.63(14)
C7 C6 C1 111.09(15)
C7 C6 C5 109.23(14)
C1 C6 C11 109.53(15)
C1 C6 C5 106.35(14)
C5 C6 C11 112.02(14)
O1 C10 C11 110.72(15)
O1 C10 C9 108.64(15)
C9 C10 C11 113.19(15)
C10 C11 C6 110.59(14)
C13 C11 C6 111.83(15)
C13 C11 C10 106.36(15)
C13 C11 C12 109.16(18)
C12 C11 C6 108.94(15)
C12 C11 C10 109.92(15)
C3 C2 C1 125.15(18)
C2 C3 C4 121.09(17)
C2 C3 C15 120.82(18)
C15 C3 C4 118.08(17)
C3 C4 C5 111.62(15)
C8 C7 C6 114.66(15)
C14 C7 C6 125.10(18)
C14 C7 C8 120.24(18)
C10 C9 C8 110.05(15)
O2 C15 C3 113.42(15)
C2 C1 C6 114.14(16)
C4 C5 C6 112.40(15)
C7 C8 C9 110.74(17)

loop_
_geom_bond_atom_site_label_1
_geom_bond_atom_site_label_2
_geom_bond_distance
O1 C10 1.439(2)
O2 C15 1.419(2)
C6 C11 1.584(2)
C6 C7 1.534(2)
C6 C1 1.538(3)
C6 C5 1.547(2)
C10 C11 1.551(3)
C10 C9 1.517(3)
C11 C13 1.532(3)
C11 C12 1.539(3)
C2 C3 1.321(3)
C2 C1 1.497(3)
C3 C4 1.504(3)
C3 C15 1.498(3)
C4 C5 1.524(2)
C7 C8 1.510(3)
C7 C14 1.315(3)
C9 C8 1.522(3)
